data_7233113
loop_
_publ_author_name
'Youngjin Kang'
'Yi-Lu Chang'
'Jia-Sheng Lu'
'Soo-Byung Ko'
'Yingli Rao'
'Maria Varlan'
'Zheng-Hong Luc'
'Suning Wang'

_publ_section_title
;
 Highly efficient blue phosphorescent and electroluminescent Ir(III)
 compounds
;
_journal_name_full 'Journal of Materials Chemistry C'
_journal_page_first 441
_journal_page_last 450
_journal_paper_doi 10.1039/C2TC00270A
_journal_volume 1
_journal_year 2013
_chemical_formula_sum 'C25 H17 F4 Ir N4 O2'
_chemical_formula_weight 673.63
_space_group_IT_number 14
_space_group_name_Hall '-P 2yn'
_space_group_name_H-M_alt 'P 1 21/n 1'
_symmetry_cell_setting monoclinic
_symmetry_space_group_name_H-M 'P 1 21/n 1'
_atom_sites_solution_hydrogens geom
_atom_sites_solution_primary direct
_atom_sites_solution_secondary difmap
_cell_angle_alpha 90.00
_cell_angle_beta 99.1990(10)
_cell_angle_gamma 90.00
_cell_formula_units_Z 4
_cell_length_a 7.66610(10)
_cell_length_b 18.1556(3)
_cell_length_c 16.2735(3)
_cell_measurement_reflns_used 4388
_cell_measurement_temperature 180(2)
_cell_measurement_theta_max 26.00
_cell_measurement_theta_min 1.69
_cell_volume 2235.86(6)
_computing_cell_refinement 'Bruker SAINT'
_computing_data_collection 'Bruker APEX2'
_computing_data_reduction 'Bruker SAINT'
_computing_molecular_graphics 'Bruker SHELXTL'
_computing_publication_material 'Bruker SHELXTL'
_computing_structure_refinement 'SHELXL-97 (Sheldrick, 2008)'
_computing_structure_solution 'SHELXS-97 (Sheldrick, 2008)'
_diffrn_ambient_temperature 180(2)
_diffrn_measured_fraction_theta_full 0.997
_diffrn_measured_fraction_theta_max 0.997
_diffrn_measurement_device_type 'Bruker APEX-II CCD'
_diffrn_measurement_method '\f and \w scans'
_diffrn_radiation_monochromator graphite
_diffrn_radiation_source 'fine-focus sealed tube'
_diffrn_radiation_type MoK\a
_diffrn_radiation_wavelength 0.71073
_diffrn_reflns_av_R_equivalents 0.0232
_diffrn_reflns_av_sigmaI/netI 0.0331
_diffrn_reflns_limit_h_max 8
_diffrn_reflns_limit_h_min -9
_diffrn_reflns_limit_k_max 22
_diffrn_reflns_limit_k_min -20
_diffrn_reflns_limit_l_max 19
_diffrn_reflns_limit_l_min -20
_diffrn_reflns_number 8837
_diffrn_reflns_theta_full 26.00
_diffrn_reflns_theta_max 26.00
_diffrn_reflns_theta_min 1.69
_exptl_absorpt_coefficient_mu 6.038
_exptl_absorpt_correction_T_max 0.8888
_exptl_absorpt_correction_T_min 0.5835
_exptl_absorpt_correction_type multi-scan
_exptl_absorpt_process_details SADABS
_exptl_crystal_colour yellow
_exptl_crystal_density_diffrn 2.001
_exptl_crystal_density_method 'not measured'
_exptl_crystal_description plate
_exptl_crystal_F_000 1296
_exptl_crystal_size_max 0.10
_exptl_crystal_size_mid 0.10
_exptl_crystal_size_min 0.02
_refine_diff_density_max 1.755
_refine_diff_density_min -0.896
_refine_diff_density_rms 0.116
_refine_ls_extinction_method none
_refine_ls_goodness_of_fit_ref 1.030
_refine_ls_hydrogen_treatment constr
_refine_ls_matrix_type full
_refine_ls_number_parameters 327
_refine_ls_number_reflns 4388
_refine_ls_number_restraints 0
_refine_ls_restrained_S_all 1.030
_refine_ls_R_factor_all 0.0296
_refine_ls_R_factor_gt 0.0246
_refine_ls_shift/su_max 0.001
_refine_ls_shift/su_mean 0.000
_refine_ls_structure_factor_coef Fsqd
_refine_ls_weighting_details 'calc w=1/[\s^2^(Fo^2^)+(0.0374P)^2^+0.0976P] where P=(Fo^2^+2Fc^2^)/3'
_refine_ls_weighting_scheme calc
_refine_ls_wR_factor_gt 0.0602
_refine_ls_wR_factor_ref 0.0631
_reflns_number_gt 3845
_reflns_number_total 4388
_reflns_threshold_expression >2sigma(I)
_cod_data_source_file J.Mat-Chem-2013-1-441-2.cif
_cod_data_source_block yk37
_cod_original_sg_symbol_H-M P2(1)/n
_cod_database_code 7233113

loop_
_symmetry_equiv_pos_as_xyz
'x, y, z'
'-x+1/2, y+1/2, -z+1/2'
'-x, -y, -z'
'x-1/2, -y-1/2, z-1/2'

loop_
_atom_site_label
_atom_site_type_symbol
_atom_site_fract_x
_atom_site_fract_y
_atom_site_fract_z
_atom_site_U_iso_or_equiv
_atom_site_adp_type
_atom_site_occupancy
_atom_site_symmetry_multiplicity
_atom_site_calc_flag
_atom_site_refinement_flags
_atom_site_disorder_assembly
_atom_site_disorder_group
Ir1 Ir 0.778361(17) 0.231735(8) 0.008014(8) 0.02032(7) Uani 1 1 d . . .
F1 F 1.2258(3) 0.03115(17) -0.0841(2) 0.0677(9) Uani 1 1 d . . .
F2 F 0.7268(4) 0.07095(16) -0.26107(15) 0.0523(7) Uani 1 1 d . . .
F3 F 0.3494(3) 0.03648(17) 0.12395(18) 0.0601(8) Uani 1 1 d . . .
F4 F 0.8583(4) 0.08648(16) 0.28820(15) 0.0529(7) Uani 1 1 d . . .
N1 N 0.5673(4) 0.22115(18) -0.0852(2) 0.0283(7) Uani 1 1 d . . .
N2 N 0.9756(5) 0.0524(2) -0.1717(2) 0.0422(9) Uani 1 1 d . . .
N3 N 0.9910(4) 0.23046(16) 0.1009(2) 0.0242(7) Uani 1 1 d . . .
N4 N 0.6051(5) 0.0625(2) 0.2053(2) 0.0406(9) Uani 1 1 d . . .
O1 O 0.8866(3) 0.31425(16) -0.06287(16) 0.0301(6) Uani 1 1 d . . .
O2 O 0.6623(3) 0.31728(15) 0.07176(16) 0.0290(6) Uani 1 1 d . . .
C1 C 0.4137(6) 0.2572(2) -0.0860(3) 0.0349(10) Uani 1 1 d . . .
H1 H 0.4030 0.2917 -0.0432 0.042 Uiso 1 1 calc R . .
C2 C 0.2713(6) 0.2450(3) -0.1481(3) 0.0454(12) Uani 1 1 d . . .
H2 H 0.1633 0.2704 -0.1475 0.055 Uiso 1 1 calc R . .
C3 C 0.2862(6) 0.1964(3) -0.2100(3) 0.0479(12) Uani 1 1 d . . .
H3 H 0.1892 0.1881 -0.2532 0.058 Uiso 1 1 calc R . .
C4 C 0.4441(6) 0.1589(3) -0.2100(3) 0.0421(11) Uani 1 1 d . . .
H4 H 0.4558 0.1246 -0.2528 0.050 Uiso 1 1 calc R . .
C5 C 0.5858(5) 0.1722(2) -0.1462(2) 0.0286(9) Uani 1 1 d . . .
C6 C 0.8705(5) 0.1542(2) -0.0576(2) 0.0251(8) Uani 1 1 d . . .
C7 C 1.0297(5) 0.1151(2) -0.0394(3) 0.0341(9) Uani 1 1 d . . .
H7 H 1.1062 0.1214 0.0121 0.041 Uiso 1 1 calc R . .
C8 C 1.0709(5) 0.0672(2) -0.0994(3) 0.0405(11) Uani 1 1 d . . .
C9 C 0.8240(6) 0.0867(2) -0.1864(3) 0.0361(10) Uani 1 1 d . . .
C10 C 0.8612(6) 0.3837(2) -0.0565(2) 0.0329(9) Uani 1 1 d . . .
C11 C 0.9484(7) 0.4313(3) -0.1135(3) 0.0470(12) Uani 1 1 d . . .
H11A H 1.0747 0.4197 -0.1064 0.071 Uiso 1 1 calc R . .
H11B H 0.9330 0.4832 -0.0999 0.071 Uiso 1 1 calc R . .
H11C H 0.8944 0.4221 -0.1713 0.071 Uiso 1 1 calc R . .
C12 C 0.7628(5) 0.4184(3) -0.0024(2) 0.0390(10) Uani 1 1 d . . .
H12 H 0.7556 0.4706 -0.0064 0.047 Uiso 1 1 calc R . .
C13 C 0.6731(5) 0.3858(2) 0.0572(2) 0.0322(9) Uani 1 1 d . . .
C14 C 0.5825(7) 0.4354(3) 0.1105(3) 0.0530(13) Uani 1 1 d . . .
H14A H 0.4578 0.4214 0.1056 0.079 Uiso 1 1 calc R . .
H14B H 0.5912 0.4865 0.0923 0.079 Uiso 1 1 calc R . .
H14C H 0.6392 0.4307 0.1687 0.079 Uiso 1 1 calc R . .
C15 C 0.9807(5) 0.1843(2) 0.1655(2) 0.0261(8) Uani 1 1 d . . .
C16 C 0.6959(5) 0.1582(2) 0.0819(2) 0.0250(8) Uani 1 1 d . . .
C17 C 0.5357(5) 0.1183(2) 0.0698(3) 0.0324(9) Uani 1 1 d . . .
H17 H 0.4544 0.1221 0.0194 0.039 Uiso 1 1 calc R . .
C18 C 0.5021(6) 0.0741(2) 0.1330(3) 0.0380(10) Uani 1 1 d . . .
C19 C 0.7551(6) 0.0978(2) 0.2140(2) 0.0352(10) Uani 1 1 d . . .
C20 C 1.1247(6) 0.1764(3) 0.2283(3) 0.0404(11) Uani 1 1 d . . .
H20 H 1.1175 0.1443 0.2737 0.048 Uiso 1 1 calc R . .
C21 C 1.2781(6) 0.2149(3) 0.2249(3) 0.0432(11) Uani 1 1 d . . .
H21 H 1.3762 0.2102 0.2684 0.052 Uiso 1 1 calc R . .
C22 C 1.2880(6) 0.2600(3) 0.1586(3) 0.0406(11) Uani 1 1 d . . .
H22 H 1.3941 0.2857 0.1544 0.049 Uiso 1 1 calc R . .
C23 C 1.1412(6) 0.2675(2) 0.0980(3) 0.0328(10) Uani 1 1 d . . .
H23 H 1.1467 0.2999 0.0527 0.039 Uiso 1 1 calc R . .
C25 C 0.7591(5) 0.1363(2) -0.1337(2) 0.0282(8) Uani 1 1 d . . .
C26 C 0.8115(5) 0.1453(2) 0.1574(2) 0.0274(8) Uani 1 1 d . . .

loop_
_atom_site_aniso_label
_atom_site_aniso_U_11
_atom_site_aniso_U_22
_atom_site_aniso_U_33
_atom_site_aniso_U_23
_atom_site_aniso_U_13
_atom_site_aniso_U_12
Ir1 0.01937(9) 0.02110(10) 0.02023(9) -0.00019(5) 0.00233(6) -0.00015(5)
F1 0.0443(16) 0.065(2) 0.095(2) -0.0340(18) 0.0150(15) 0.0183(15)
F2 0.0697(18) 0.0534(19) 0.0344(14) -0.0206(13) 0.0104(13) -0.0134(14)
F3 0.0479(16) 0.0558(19) 0.080(2) 0.0159(16) 0.0224(14) -0.0187(14)
F4 0.0755(19) 0.0510(18) 0.0319(14) 0.0144(12) 0.0079(13) 0.0048(15)
N1 0.0258(17) 0.0305(19) 0.0272(18) 0.0027(14) 0.0003(14) -0.0035(13)
N2 0.050(2) 0.033(2) 0.050(2) -0.0136(18) 0.0249(19) -0.0079(17)
N3 0.0219(16) 0.0249(18) 0.0244(17) -0.0039(13) -0.0002(13) 0.0017(12)
N4 0.056(2) 0.031(2) 0.041(2) 0.0070(17) 0.0243(18) 0.0000(17)
O1 0.0344(14) 0.0301(16) 0.0271(14) -0.0019(12) 0.0084(11) -0.0053(12)
O2 0.0287(13) 0.0314(17) 0.0281(14) 0.0011(12) 0.0084(11) 0.0042(11)
C1 0.030(2) 0.034(2) 0.039(3) 0.0048(19) 0.0015(19) 0.0041(17)
C2 0.029(2) 0.049(3) 0.052(3) 0.009(2) -0.011(2) -0.001(2)
C3 0.038(2) 0.057(3) 0.042(3) 0.002(2) -0.014(2) -0.011(2)
C4 0.042(2) 0.049(3) 0.032(2) -0.004(2) -0.0036(18) -0.008(2)
C5 0.034(2) 0.030(2) 0.0215(19) -0.0013(16) 0.0041(15) -0.0081(16)
C6 0.0263(19) 0.023(2) 0.0284(19) -0.0021(16) 0.0123(15) -0.0009(15)
C7 0.031(2) 0.032(2) 0.040(2) -0.0092(19) 0.0077(17) -0.0004(17)
C8 0.030(2) 0.036(3) 0.058(3) -0.015(2) 0.015(2) -0.0013(18)
C9 0.044(2) 0.031(2) 0.034(2) -0.0079(18) 0.0110(19) -0.0124(19)
C10 0.042(2) 0.029(2) 0.024(2) 0.0015(17) -0.0028(17) -0.0098(18)
C11 0.066(3) 0.040(3) 0.038(3) 0.000(2) 0.016(2) -0.010(2)
C12 0.056(3) 0.017(2) 0.043(3) 0.0002(17) 0.005(2) 0.0005(18)
C13 0.037(2) 0.030(2) 0.028(2) -0.0019(17) 0.0016(17) 0.0047(17)
C14 0.078(4) 0.032(3) 0.053(3) -0.003(2) 0.024(3) 0.015(2)
C15 0.0295(19) 0.025(2) 0.0225(18) -0.0012(15) 0.0011(15) 0.0059(15)
C16 0.0242(18) 0.021(2) 0.032(2) -0.0025(16) 0.0118(15) -0.0001(15)
C17 0.0218(19) 0.030(2) 0.046(2) 0.0031(19) 0.0078(17) -0.0023(16)
C18 0.040(2) 0.027(2) 0.052(3) 0.000(2) 0.023(2) -0.0017(18)
C19 0.050(3) 0.031(2) 0.026(2) 0.0010(18) 0.0107(18) 0.0080(19)
C20 0.043(2) 0.045(3) 0.031(2) 0.0020(19) -0.0040(18) 0.009(2)
C21 0.032(2) 0.049(3) 0.042(3) -0.008(2) -0.0130(19) 0.007(2)
C22 0.029(2) 0.043(3) 0.048(3) -0.008(2) -0.002(2) -0.0027(19)
C23 0.026(2) 0.034(3) 0.037(2) -0.0045(18) 0.0028(18) -0.0041(16)
C25 0.033(2) 0.026(2) 0.0261(19) -0.0039(16) 0.0061(16) -0.0083(16)
C26 0.035(2) 0.022(2) 0.0264(19) -0.0010(16) 0.0091(16) 0.0051(16)

loop_
_atom_type_symbol
_atom_type_description
_atom_type_scat_dispersion_real
_atom_type_scat_dispersion_imag
_atom_type_scat_source
C C 0.0033 0.0016 'International Tables Vol C Tables 4.2.6.8 and 6.1.1.4'
H H 0.0000 0.0000 'International Tables Vol C Tables 4.2.6.8 and 6.1.1.4'
N N 0.0061 0.0033 'International Tables Vol C Tables 4.2.6.8 and 6.1.1.4'
O O 0.0106 0.0060 'International Tables Vol C Tables 4.2.6.8 and 6.1.1.4'
F F 0.0171 0.0103 'International Tables Vol C Tables 4.2.6.8 and 6.1.1.4'
Ir Ir -1.4442 7.9887 'International Tables Vol C Tables 4.2.6.8 and 6.1.1.4'

loop_
_geom_angle_atom_site_label_1
_geom_angle_atom_site_label_2
_geom_angle_atom_site_label_3
_geom_angle
_geom_angle_site_symmetry_1
_geom_angle_site_symmetry_3
C6 Ir1 C16 91.38(16) . .
C6 Ir1 N3 94.61(14) . .
C16 Ir1 N3 80.59(14) . .
C6 Ir1 N1 80.80(15) . .
C16 Ir1 N1 95.49(14) . .
N3 Ir1 N1 173.94(13) . .
C6 Ir1 O1 90.27(14) . .
C16 Ir1 O1 174.72(13) . .
N3 Ir1 O1 94.27(11) . .
N1 Ir1 O1 89.73(11) . .
C6 Ir1 O2 175.69(13) . .
C16 Ir1 O2 89.85(13) . .
N3 Ir1 O2 89.66(11) . .
N1 Ir1 O2 94.98(12) . .
O1 Ir1 O2 88.87(11) . .
C1 N1 C5 120.3(4) . .
C1 N1 Ir1 123.4(3) . .
C5 N1 Ir1 116.2(3) . .
C9 N2 C8 114.7(4) . .
C23 N3 C15 119.6(4) . .
C23 N3 Ir1 123.9(3) . .
C15 N3 Ir1 116.3(3) . .
C19 N4 C18 114.2(4) . .
C10 O1 Ir1 124.7(2) . .
C13 O2 Ir1 125.1(2) . .
N1 C1 C2 121.2(5) . .
N1 C1 H1 119.4 . .
C2 C1 H1 119.4 . .
C3 C2 C1 119.8(5) . .
C3 C2 H2 120.1 . .
C1 C2 H2 120.1 . .
C2 C3 C4 119.6(4) . .
C2 C3 H3 120.2 . .
C4 C3 H3 120.2 . .
C3 C4 C5 119.4(4) . .
C3 C4 H4 120.3 . .
C5 C4 H4 120.3 . .
N1 C5 C4 119.7(4) . .
N1 C5 C25 112.8(3) . .
C4 C5 C25 127.4(4) . .
C7 C6 C25 116.7(4) . .
C7 C6 Ir1 128.6(3) . .
C25 C6 Ir1 114.7(3) . .
C8 C7 C6 117.4(4) . .
C8 C7 H7 121.3 . .
C6 C7 H7 121.3 . .
N2 C8 F1 114.6(4) . .
N2 C8 C7 127.3(4) . .
F1 C8 C7 118.1(4) . .
N2 C9 F2 114.2(4) . .
N2 C9 C25 126.3(4) . .
F2 C9 C25 119.5(4) . .
O1 C10 C12 126.7(4) . .
O1 C10 C11 115.3(4) . .
C12 C10 C11 117.9(4) . .
C10 C11 H11A 109.5 . .
C10 C11 H11B 109.5 . .
H11A C11 H11B 109.5 . .
C10 C11 H11C 109.5 . .
H11A C11 H11C 109.5 . .
H11B C11 H11C 109.5 . .
C10 C12 C13 128.1(4) . .
C10 C12 H12 116.0 . .
C13 C12 H12 116.0 . .
O2 C13 C12 126.5(4) . .
O2 C13 C14 115.5(4) . .
C12 C13 C14 118.0(4) . .
C13 C14 H14A 109.5 . .
C13 C14 H14B 109.5 . .
H14A C14 H14B 109.5 . .
C13 C14 H14C 109.5 . .
H14A C14 H14C 109.5 . .
H14B C14 H14C 109.5 . .
N3 C15 C20 119.8(4) . .
N3 C15 C26 112.9(3) . .
C20 C15 C26 127.3(4) . .
C17 C16 C26 116.5(4) . .
C17 C16 Ir1 128.4(3) . .
C26 C16 Ir1 115.1(3) . .
C18 C17 C16 117.6(4) . .
C18 C17 H17 121.2 . .
C16 C17 H17 121.2 . .
N4 C18 F3 113.8(4) . .
N4 C18 C17 127.3(4) . .
F3 C18 C17 118.9(4) . .
N4 C19 F4 113.8(4) . .
N4 C19 C26 126.8(4) . .
F4 C19 C26 119.4(4) . .
C21 C20 C15 120.2(4) . .
C21 C20 H20 119.9 . .
C15 C20 H20 119.9 . .
C22 C21 C20 119.4(4) . .
C22 C21 H21 120.3 . .
C20 C21 H21 120.3 . .
C21 C22 C23 118.8(4) . .
C21 C22 H22 120.6 . .
C23 C22 H22 120.6 . .
N3 C23 C22 122.1(4) . .
N3 C23 H23 118.9 . .
C22 C23 H23 118.9 . .
C9 C25 C6 117.4(4) . .
C9 C25 C5 127.5(4) . .
C6 C25 C5 115.1(3) . .
C19 C26 C16 117.6(4) . .
C19 C26 C15 127.5(4) . .
C16 C26 C15 114.9(3) . .

loop_
_geom_bond_atom_site_label_1
_geom_bond_atom_site_label_2
_geom_bond_distance
_geom_bond_site_symmetry_2
Ir1 C6 1.965(4) .
Ir1 C16 1.967(4) .
Ir1 N3 2.038(3) .
Ir1 N1 2.042(3) .
Ir1 O1 2.138(3) .
Ir1 O2 2.139(3) .
F1 C8 1.343(5) .
F2 C9 1.350(5) .
F3 C18 1.342(5) .
F4 C19 1.349(5) .
N1 C1 1.345(5) .
N1 C5 1.358(5) .
N2 C9 1.307(6) .
N2 C8 1.311(6) .
N3 C23 1.340(5) .
N3 C15 1.357(5) .
N4 C19 1.304(6) .
N4 C18 1.324(6) .
O1 C10 1.283(5) .
O2 C13 1.271(5) .
C1 C2 1.382(7) .
C1 H1 0.9500 .
C2 C3 1.358(7) .
C2 H2 0.9500 .
C3 C4 1.388(7) .
C3 H3 0.9500 .
C4 C5 1.397(5) .
C4 H4 0.9500 .
C5 C25 1.464(5) .
C6 C7 1.402(5) .
C6 C25 1.425(5) .
C7 C8 1.382(6) .
C7 H7 0.9500 .
C9 C25 1.389(5) .
C10 C12 1.397(6) .
C10 C11 1.499(6) .
C11 H11A 0.9800 .
C11 H11B 0.9800 .
C11 H11C 0.9800 .
C12 C13 1.407(5) .
C12 H12 0.9500 .
C13 C14 1.497(6) .
C14 H14A 0.9800 .
C14 H14B 0.9800 .
C14 H14C 0.9800 .
C15 C20 1.387(5) .
C15 C26 1.464(5) .
C16 C17 1.412(5) .
C16 C26 1.415(5) .
C17 C18 1.362(6) .
C17 H17 0.9500 .
C19 C26 1.382(5) .
C20 C21 1.377(6) .
C20 H20 0.9500 .
C21 C22 1.366(7) .
C21 H21 0.9500 .
C22 C23 1.380(7) .
C22 H22 0.9500 .
C23 H23 0.9500 .
